data_2223538
loop_
_publ_author_name
'Ali, Farukh Iftakhar'
'Babar, Tariq Mahmood'
'Rama, Nasim Hasan'
'Jones, Peter G.'

_publ_section_title
;
 3-(3-Bromobenzyl)-1<i>H</i>-isochromen-1-one
;
_journal_coeditor_code RZ2357
_journal_issue 10
_journal_name_full 'Acta Crystallographica Section E'
_journal_page_first o2511
_journal_paper_doi 10.1107/S1600536809037246
_journal_volume 65
_journal_year 2009
_chemical_formula_iupac 'C16 H11 Br O2'
_chemical_formula_moiety 'C16 H11 Br O2'
_chemical_formula_sum 'C16 H11 Br O2'
_chemical_formula_weight 315.16
_chemical_name_systematic
;
3-(3-Bromobenzyl)-1<i>H</i>-isochromen-1-one
;
_space_group_IT_number 2
_symmetry_cell_setting triclinic
_symmetry_space_group_name_Hall '-P 1'
_symmetry_space_group_name_H-M 'P -1'
_atom_sites_solution_hydrogens geom
_atom_sites_solution_primary direct
_atom_sites_solution_secondary difmap
_audit_creation_method SHELXL97
_cell_angle_alpha 90.130(6)
_cell_angle_beta 98.392(7)
_cell_angle_gamma 113.844(8)
_cell_formula_units_Z 2
_cell_length_a 7.4508(5)
_cell_length_b 8.1824(6)
_cell_length_c 11.3663(8)
_cell_measurement_reflns_used 9750
_cell_measurement_temperature 103(2)
_cell_measurement_theta_max 30.6551
_cell_measurement_theta_min 2.7198
_cell_volume 625.58(9)
_computing_cell_refinement
;
CrysAlisPro (Oxford Diffraction, 2009)
;
_computing_data_collection
;
CrysAlisPro (Oxford Diffraction, 2009)
;
_computing_data_reduction
;
CrysAlisPro (Oxford Diffraction, 2009)
;
_computing_molecular_graphics 'XP (Siemens, 1994)'
_computing_publication_material 'SHELXL97 (Sheldrick, 2008)'
_computing_structure_refinement 'SHELXL97 (Sheldrick, 2008)'
_computing_structure_solution 'SHELXS97 (Sheldrick, 2008)'
_diffrn_ambient_temperature 103(2)
_diffrn_detector_area_resol_mean 16.1419
_diffrn_measured_fraction_theta_full 0.983
_diffrn_measured_fraction_theta_max 0.981
_diffrn_measurement_device_type 'Oxford Xcalibur E'
_diffrn_measurement_method '\w scan'
_diffrn_radiation_monochromator graphite
_diffrn_radiation_source 'Enhance (Mo) X-ray Source'
_diffrn_radiation_type MoK\a
_diffrn_radiation_wavelength 0.71073
_diffrn_reflns_av_R_equivalents 0.0253
_diffrn_reflns_av_sigmaI/netI 0.0346
_diffrn_reflns_limit_h_max 10
_diffrn_reflns_limit_h_min -10
_diffrn_reflns_limit_k_max 11
_diffrn_reflns_limit_k_min -11
_diffrn_reflns_limit_l_max 15
_diffrn_reflns_limit_l_min -15
_diffrn_reflns_number 16250
_diffrn_reflns_theta_full 29.50
_diffrn_reflns_theta_max 29.57
_diffrn_reflns_theta_min 3.03
_exptl_absorpt_coefficient_mu 3.279
_exptl_absorpt_correction_T_max 1.00000
_exptl_absorpt_correction_T_min 0.92237
_exptl_absorpt_correction_type multi-scan
_exptl_absorpt_process_details
;
(CrysAlisPro; Oxford Diffraction 2009)
;
_exptl_crystal_colour colourless
_exptl_crystal_density_diffrn 1.673
_exptl_crystal_density_method 'not measured'
_exptl_crystal_description block
_exptl_crystal_F_000 316
_exptl_crystal_size_max 0.25
_exptl_crystal_size_mid 0.25
_exptl_crystal_size_min 0.20
_refine_diff_density_max 0.429
_refine_diff_density_min -0.247
_refine_ls_extinction_method none
_refine_ls_goodness_of_fit_ref 0.970
_refine_ls_hydrogen_treatment constr
_refine_ls_matrix_type full
_refine_ls_number_parameters 172
_refine_ls_number_reflns 3449
_refine_ls_number_restraints 0
_refine_ls_restrained_S_all 0.970
_refine_ls_R_factor_all 0.0267
_refine_ls_R_factor_gt 0.0203
_refine_ls_shift/su_max 0.000
_refine_ls_shift/su_mean 0.000
_refine_ls_structure_factor_coef Fsqd
_refine_ls_weighting_details 'calc w=1/[\s^2^(Fo^2^)+(0.0233P)^2^] where P=(Fo^2^+2Fc^2^)/3'
_refine_ls_weighting_scheme calc
_refine_ls_wR_factor_gt 0.0443
_refine_ls_wR_factor_ref 0.0448
_reflns_number_gt 2899
_reflns_number_total 3449
_reflns_threshold_expression I>2\s(I)
_cod_data_source_file rz2357.cif
_cod_data_source_block I
_cod_original_cell_volume 625.58(8)
_cod_database_code 2223538
_cod_database_fobs_code 2223538

loop_
_symmetry_equiv_pos_as_xyz
'x, y, z'
'-x, -y, -z'

loop_
_atom_site_type_symbol
_atom_site_label
_atom_site_fract_x
_atom_site_fract_y
_atom_site_fract_z
_atom_site_U_iso_or_equiv
_atom_site_adp_type
_atom_site_calc_flag
_atom_site_refinement_flags
_atom_site_occupancy
_atom_site_disorder_assembly
_atom_site_disorder_group
Br Br 0.13942(2) 0.205557(19) -0.113746(13) 0.02023(5) Uani d . 1 . .
O O1 0.70881(14) 0.19099(12) 0.46026(8) 0.0146(2) Uani d . 1 . .
O O2 0.78538(15) 0.22208(13) 0.65672(8) 0.0195(2) Uani d . 1 . .
C C1 0.75969(19) 0.29281(17) 0.56653(12) 0.0141(3) Uani d . 1 . .
C C2 0.67678(19) 0.25762(17) 0.35091(11) 0.0128(3) Uani d . 1 . .
C C3 0.69140(19) 0.42394(17) 0.34239(11) 0.0136(3) Uani d . 1 . .
H H3 0.6699 0.4662 0.2661 0.016 Uiso calc R 1 . .
C C4 0.73964(18) 0.54146(17) 0.44789(11) 0.0124(3) Uani d . 1 . .
C C5 0.7521(2) 0.71742(18) 0.44484(12) 0.0170(3) Uani d . 1 . .
H H5 0.7288 0.7643 0.3706 0.020 Uiso calc R 1 . .
C C6 0.7982(2) 0.82214(18) 0.54931(13) 0.0182(3) Uani d . 1 . .
H H6 0.8045 0.9404 0.5465 0.022 Uiso calc R 1 . .
C C7 0.8354(2) 0.75669(19) 0.65887(13) 0.0185(3) Uani d . 1 . .
H H7 0.8683 0.8306 0.7301 0.022 Uiso calc R 1 . .
C C8 0.8248(2) 0.58509(18) 0.66416(12) 0.0162(3) Uani d . 1 . .
H H8 0.8507 0.5406 0.7389 0.019 Uiso calc R 1 . .
C C9 0.77565(19) 0.47639(17) 0.55899(11) 0.0126(3) Uani d . 1 . .
C C10 0.6231(2) 0.11432(17) 0.25339(11) 0.0161(3) Uani d . 1 . .
H H10A 0.4972 0.0138 0.2639 0.019 Uiso calc R 1 . .
H H10B 0.7280 0.0682 0.2602 0.019 Uiso calc R 1 . .
C C11 0.5989(2) 0.17984(17) 0.12982(11) 0.0144(3) Uani d . 1 . .
C C12 0.4136(2) 0.16677(17) 0.07491(11) 0.0146(3) Uani d . 1 . .
H H12 0.3011 0.1147 0.1140 0.018 Uiso calc R 1 . .
C C13 0.39414(19) 0.23009(17) -0.03706(12) 0.0143(3) Uani d . 1 . .
C C14 0.5553(2) 0.30743(18) -0.09635(12) 0.0155(3) Uani d . 1 . .
H H14 0.5401 0.3518 -0.1726 0.019 Uiso calc R 1 . .
C C15 0.7391(2) 0.31864(17) -0.04193(12) 0.0165(3) Uani d . 1 . .
H H15 0.8510 0.3704 -0.0815 0.020 Uiso calc R 1 . .
C C16 0.7613(2) 0.25498(17) 0.06999(12) 0.0157(3) Uani d . 1 . .
H H16 0.8880 0.2627 0.1061 0.019 Uiso calc R 1 . .

loop_
_atom_site_aniso_label
_atom_site_aniso_U_11
_atom_site_aniso_U_22
_atom_site_aniso_U_33
_atom_site_aniso_U_12
_atom_site_aniso_U_13
_atom_site_aniso_U_23
Br 0.01563(7) 0.02239(8) 0.02281(8) 0.00845(6) 0.00152(5) 0.00243(6)
O1 0.0220(5) 0.0115(5) 0.0106(5) 0.0075(4) 0.0015(4) 0.0015(4)
O2 0.0273(6) 0.0183(5) 0.0130(5) 0.0098(5) 0.0022(4) 0.0048(4)
C1 0.0134(6) 0.0152(7) 0.0135(7) 0.0051(6) 0.0033(5) 0.0009(5)
C2 0.0130(6) 0.0147(6) 0.0106(6) 0.0051(5) 0.0027(5) 0.0033(5)
C3 0.0162(7) 0.0141(7) 0.0107(6) 0.0065(6) 0.0016(5) 0.0022(5)
C4 0.0109(6) 0.0123(6) 0.0145(7) 0.0046(5) 0.0033(5) 0.0014(5)
C5 0.0191(7) 0.0163(7) 0.0170(7) 0.0087(6) 0.0031(5) 0.0034(6)
C6 0.0188(7) 0.0124(7) 0.0246(8) 0.0069(6) 0.0053(6) -0.0005(6)
C7 0.0181(7) 0.0183(7) 0.0183(7) 0.0062(6) 0.0045(6) -0.0049(6)
C8 0.0164(7) 0.0187(7) 0.0123(7) 0.0054(6) 0.0039(5) 0.0009(5)
C9 0.0111(6) 0.0130(6) 0.0138(7) 0.0045(5) 0.0034(5) 0.0013(5)
C10 0.0218(7) 0.0117(6) 0.0141(7) 0.0060(6) 0.0028(5) 0.0010(5)
C11 0.0208(7) 0.0089(6) 0.0124(7) 0.0053(6) 0.0014(5) -0.0030(5)
C12 0.0173(7) 0.0119(6) 0.0140(7) 0.0046(6) 0.0052(5) -0.0014(5)
C13 0.0147(6) 0.0121(6) 0.0155(7) 0.0058(5) 0.0001(5) -0.0032(5)
C14 0.0196(7) 0.0137(7) 0.0131(7) 0.0068(6) 0.0021(5) 0.0004(5)
C15 0.0170(7) 0.0149(7) 0.0170(7) 0.0051(6) 0.0055(5) 0.0019(6)
C16 0.0159(7) 0.0145(7) 0.0154(7) 0.0057(6) 0.0002(5) -0.0012(5)

loop_
_atom_type_symbol
_atom_type_description
_atom_type_scat_dispersion_real
_atom_type_scat_dispersion_imag
_atom_type_scat_source
C C 0.0033 0.0016 'International Tables Vol C Tables 4.2.6.8 and 6.1.1.4'
H H 0.0000 0.0000 'International Tables Vol C Tables 4.2.6.8 and 6.1.1.4'
O O 0.0106 0.0060 'International Tables Vol C Tables 4.2.6.8 and 6.1.1.4'
Br Br -0.2901 2.4595 'International Tables Vol C Tables 4.2.6.8 and 6.1.1.4'

loop_
_geom_angle_atom_site_label_1
_geom_angle_atom_site_label_2
_geom_angle_atom_site_label_3
_geom_angle_site_symmetry_1
_geom_angle_site_symmetry_3
_geom_angle
_geom_angle_publ_flag
C1 O1 C2 . . 122.56(10) ?
O2 C1 O1 . . 117.22(12) ?
O2 C1 C9 . . 126.19(12) ?
O1 C1 C9 . . 116.59(11) ?
C3 C2 O1 . . 121.65(12) ?
C3 C2 C10 . . 128.78(12) ?
O1 C2 C10 . . 109.56(11) ?
C2 C3 C4 . . 120.62(12) ?
C9 C4 C5 . . 118.50(12) ?
C9 C4 C3 . . 118.22(12) ?
C5 C4 C3 . . 123.28(12) ?
C6 C5 C4 . . 120.19(13) ?
C5 C6 C7 . . 120.77(13) ?
C8 C7 C6 . . 120.14(13) ?
C7 C8 C9 . . 119.74(13) ?
C8 C9 C4 . . 120.65(12) ?
C8 C9 C1 . . 119.01(12) ?
C4 C9 C1 . . 120.34(12) ?
C2 C10 C11 . . 112.98(11) ?
C12 C11 C16 . . 119.06(12) ?
C12 C11 C10 . . 120.17(12) ?
C16 C11 C10 . . 120.77(12) ?
C13 C12 C11 . . 119.64(12) ?
C12 C13 C14 . . 121.67(13) ?
C12 C13 Br . . 119.50(10) ?
C14 C13 Br . . 118.81(10) ?
C15 C14 C13 . . 118.52(13) ?
C14 C15 C16 . . 120.63(13) ?
C15 C16 C11 . . 120.46(13) ?
C2 C3 H3 . . 119.7 ?
C4 C3 H3 . . 119.7 ?
C6 C5 H5 . . 119.9 ?
C4 C5 H5 . . 119.9 ?
C5 C6 H6 . . 119.6 ?
C7 C6 H6 . . 119.6 ?
C8 C7 H7 . . 119.9 ?
C6 C7 H7 . . 119.9 ?
C7 C8 H8 . . 120.1 ?
C9 C8 H8 . . 120.1 ?
C2 C10 H10A . . 109.0 ?
C11 C10 H10A . . 109.0 ?
C2 C10 H10B . . 109.0 ?
C11 C10 H10B . . 109.0 ?
H10A C10 H10B . . 107.8 ?
C13 C12 H12 . . 120.2 ?
C11 C12 H12 . . 120.2 ?
C15 C14 H14 . . 120.7 ?
C13 C14 H14 . . 120.7 ?
C14 C15 H15 . . 119.7 ?
C16 C15 H15 . . 119.7 ?
C15 C16 H16 . . 119.8 ?
C11 C16 H16 . . 119.8 ?

loop_
_geom_bond_atom_site_label_1
_geom_bond_atom_site_label_2
_geom_bond_site_symmetry_2
_geom_bond_distance
_geom_bond_publ_flag
Br C13 . 1.9001(13) ?
O1 C1 . 1.3796(15) ?
O1 C2 . 1.3859(15) ?
O2 C1 . 1.2073(15) ?
C1 C9 . 1.4618(18) ?
C2 C3 . 1.3256(18) ?
C2 C10 . 1.4996(18) ?
C3 C4 . 1.4426(18) ?
C4 C9 . 1.4035(18) ?
C4 C5 . 1.4056(18) ?
C5 C6 . 1.3787(19) ?
C6 C7 . 1.392(2) ?
C7 C8 . 1.3759(19) ?
C8 C9 . 1.3994(18) ?
C10 C11 . 1.5166(18) ?
C11 C12 . 1.3911(18) ?
C11 C16 . 1.3947(19) ?
C12 C13 . 1.3854(18) ?
C13 C14 . 1.3859(19) ?
C14 C15 . 1.3842(18) ?
C15 C16 . 1.3887(18) ?
C3 H3 . 0.9500 ?
C5 H5 . 0.9500 ?
C6 H6 . 0.9500 ?
C7 H7 . 0.9500 ?
C8 H8 . 0.9500 ?
C10 H10A . 0.9900 ?
C10 H10B . 0.9900 ?
C12 H12 . 0.9500 ?
C14 H14 . 0.9500 ?
C15 H15 . 0.9500 ?
C16 H16 . 0.9500 ?

loop_
_geom_hbond_atom_site_label_D
_geom_hbond_atom_site_label_H
_geom_hbond_atom_site_label_A
_geom_hbond_site_symmetry_A
_geom_hbond_distance_DH
_geom_hbond_distance_HA
_geom_hbond_distance_DA
_geom_hbond_angle_DHA
C6 H6 O1 1_565 0.95 2.58 3.4666(16) 155.3
C10 H10A O2 2_656 0.99 2.50 3.4685(17) 166.0

loop_
_geom_torsion_atom_site_label_1
_geom_torsion_atom_site_label_2
_geom_torsion_atom_site_label_3
_geom_torsion_atom_site_label_4
_geom_torsion_site_symmetry_1
_geom_torsion_site_symmetry_2
_geom_torsion_site_symmetry_3
_geom_torsion_site_symmetry_4
_geom_torsion
_geom_torsion_publ_flag
C2 O1 C1 O2 . . . . -179.57(11) ?
C2 O1 C1 C9 . . . . 0.95(17) ?
C1 O1 C2 C3 . . . . -0.72(19) ?
C1 O1 C2 C10 . . . . -179.69(11) ?
O1 C2 C3 C4 . . . . -0.6(2) ?
C10 C2 C3 C4 . . . . 178.12(13) ?
C2 C3 C4 C9 . . . . 1.66(19) ?
C2 C3 C4 C5 . . . . -178.28(13) ?
C9 C4 C5 C6 . . . . -0.22(19) ?
C3 C4 C5 C6 . . . . 179.72(13) ?
C4 C5 C6 C7 . . . . 0.9(2) ?
C5 C6 C7 C8 . . . . -0.6(2) ?
C6 C7 C8 C9 . . . . -0.2(2) ?
C7 C8 C9 C4 . . . . 0.9(2) ?
C7 C8 C9 C1 . . . . -178.34(13) ?
C5 C4 C9 C8 . . . . -0.63(19) ?
C3 C4 C9 C8 . . . . 179.43(12) ?
C5 C4 C9 C1 . . . . 178.56(12) ?
C3 C4 C9 C1 . . . . -1.38(18) ?
O2 C1 C9 C8 . . . . -0.1(2) ?
O1 C1 C9 C8 . . . . 179.34(11) ?
O2 C1 C9 C4 . . . . -179.30(13) ?
O1 C1 C9 C4 . . . . 0.14(18) ?
C3 C2 C10 C11 . . . . 5.0(2) ?
O1 C2 C10 C11 . . . . -176.15(11) ?
C2 C10 C11 C12 . . . . -90.92(15) ?
C2 C10 C11 C16 . . . . 88.60(15) ?
C16 C11 C12 C13 . . . . -0.72(19) ?
C10 C11 C12 C13 . . . . 178.81(11) ?
C11 C12 C13 C14 . . . . -0.27(19) ?
C11 C12 C13 Br . . . . 178.14(9) ?
C12 C13 C14 C15 . . . . 0.9(2) ?
Br C13 C14 C15 . . . . -177.54(10) ?
C13 C14 C15 C16 . . . . -0.50(19) ?
C14 C15 C16 C11 . . . . -0.5(2) ?
C12 C11 C16 C15 . . . . 1.09(19) ?
C10 C11 C16 C15 . . . . -178.44(12) ?

loop_
_cod_related_entry_id
_cod_related_entry_database
_cod_related_entry_code
1 ChemSpider 24743326
